data_7006339
loop_
_publ_author_name
'Breyfogle, Laurie E.'
'Williams, Charlotte K.'
'Young, Jr, Victor G'
'Hillmyer, Marc A.'
'Tolman, William B.'

_publ_section_title
;
 Comparison of structurally analogous Zn2, Co2, and Mg2 catalysts for
 the polymerization of cyclic esters.
;
_journal_issue 7
_journal_name_full 'Dalton transactions (Cambridge, England : 2003)'
_journal_page_first 928
_journal_page_last 936
_journal_paper_doi 10.1039/b507014g
_journal_year 2006
_chemical_compound_source 'Laurie E. Breyfogle'
_chemical_formula_moiety 'C23 H46 Cl2 Mg2 N4 O3, C1 CH2 Cl2'
_chemical_formula_sum 'C24 H48 Cl4 Mg2 N4 O3'
_chemical_formula_weight 631.08
_chemical_name_common 03196
_chemical_name_systematic
;
LMg2Cl2OEt
;
_space_group_IT_number 14
_symmetry_cell_setting monoclinic
_symmetry_space_group_name_Hall '-P 2ybc'
_symmetry_space_group_name_H-M 'P 1 21/c 1'
_atom_sites_solution_hydrogens geom
_atom_sites_solution_primary direct
_atom_sites_solution_secondary difmap
_audit_creation_method SHELXL-97
_cell_angle_alpha 90.00
_cell_angle_beta 109.778(2)
_cell_angle_gamma 90.00
_cell_formula_units_Z 4
_cell_length_a 20.544(2)
_cell_length_b 10.6347(14)
_cell_length_c 15.894(3)
_cell_measurement_reflns_used 5795
_cell_measurement_temperature 173(2)
_cell_volume 3267.7(8)
_computing_cell_refinement 'SAINT, Bruker'
_computing_data_collection 'SMART, Bruker'
_computing_data_reduction 'SAINT, Bruker'
_computing_molecular_graphics 'SHELXL, Bruker'
_computing_publication_material 'Bruker, SHELXTL'
_computing_structure_refinement 'SHELXL-97 (Sheldrick, 1997)'
_computing_structure_solution SIR97
_diffrn_ambient_temperature 173(2)
_diffrn_measured_fraction_theta_full 0.998
_diffrn_measured_fraction_theta_max 0.998
_diffrn_measurement_device_type 'Bruker SMART Platform CCD'
_diffrn_measurement_method 'area detector, omega scans'
_diffrn_radiation_monochromator graphite
_diffrn_radiation_source 'fine-focus sealed tube'
_diffrn_radiation_type MoK\a
_diffrn_radiation_wavelength 0.71073
_diffrn_reflns_av_R_equivalents 0.0565
_diffrn_reflns_av_sigmaI/netI 0.0474
_diffrn_reflns_limit_h_max 24
_diffrn_reflns_limit_h_min -24
_diffrn_reflns_limit_k_max 12
_diffrn_reflns_limit_k_min -12
_diffrn_reflns_limit_l_max 18
_diffrn_reflns_limit_l_min -18
_diffrn_reflns_number 25064
_diffrn_reflns_theta_full 25.06
_diffrn_reflns_theta_max 25.06
_diffrn_reflns_theta_min 2.11
_exptl_absorpt_coefficient_mu 0.431
_exptl_absorpt_correction_T_max 1.000000
_exptl_absorpt_correction_T_min 0.902360
_exptl_absorpt_correction_type multi-scan
_exptl_absorpt_process_details 'SADABS, R. Blessing, 1995'
_exptl_crystal_colour colorless
_exptl_crystal_density_diffrn 1.283
_exptl_crystal_density_method 'not measured'
_exptl_crystal_description square
_exptl_crystal_F_000 1344
_exptl_crystal_size_max 0.10
_exptl_crystal_size_mid 0.10
_exptl_crystal_size_min 0.10
_refine_diff_density_max 0.919
_refine_diff_density_min -0.477
_refine_diff_density_rms 0.066
_refine_ls_extinction_method none
_refine_ls_goodness_of_fit_ref 1.043
_refine_ls_hydrogen_treatment riding
_refine_ls_matrix_type full
_refine_ls_number_parameters 345
_refine_ls_number_reflns 5795
_refine_ls_number_restraints 1
_refine_ls_restrained_S_all 1.043
_refine_ls_R_factor_all 0.0744
_refine_ls_R_factor_gt 0.0498
_refine_ls_shift/su_max 0.007
_refine_ls_shift/su_mean 0.000
_refine_ls_structure_factor_coef Fsqd
_refine_ls_weighting_details 'calc w=1/[\s^2^(Fo^2^)+(0.0593P)^2^+3.9053P] where P=(Fo^2^+2Fc^2^)/3'
_refine_ls_weighting_scheme calc
_refine_ls_wR_factor_gt 0.1229
_refine_ls_wR_factor_ref 0.1397
_reflns_number_gt 4191
_reflns_number_total 5795
_reflns_threshold_expression >2sigma(I)
_cod_data_source_file b507014g.txt
_cod_data_source_block III
_cod_depositor_comments
;
The following automatic conversions were performed:
'_symmetry_cell_setting' value 'Monoclinic' changed to 'monoclinic'
according to '/home/saulius/struct/CIF-dictionaries/cif_core.dic'
dictionary named 'cif_core.dic' version 2.4.1 from 2010-06-29.

Automatic conversion script
Id: cif_fix_enum 1527 2010-12-29 10:47:43Z saulius 
;
_cod_original_cell_volume 3267.5(8)
_cod_original_sg_symbol_H-M P2(1)/c
_cod_database_code 7006339

loop_
_symmetry_equiv_pos_as_xyz
'x, y, z'
'-x, y+1/2, -z+1/2'
'-x, -y, -z'
'x, -y-1/2, z-1/2'

loop_
_atom_site_label
_atom_site_type_symbol
_atom_site_fract_x
_atom_site_fract_y
_atom_site_fract_z
_atom_site_U_iso_or_equiv
_atom_site_adp_type
_atom_site_occupancy
_atom_site_symmetry_multiplicity
_atom_site_calc_flag
_atom_site_refinement_flags
_atom_site_disorder_assembly
_atom_site_disorder_group
Cl1 Cl 0.90700(5) 0.17563(8) 0.26146(5) 0.0381(2) Uani 1 1 d . . .
Cl3 Cl 0.53225(6) 0.74788(10) -0.19526(8) 0.0615(3) Uani 1 1 d . . .
Cl4 Cl 0.58674(9) 0.50554(16) -0.21850(13) 0.1169(7) Uani 1 1 d . . .
Cl2 Cl 0.74096(4) -0.17852(7) -0.01122(6) 0.0381(2) Uani 1 1 d . . .
Mg1 Mg 0.86613(5) 0.23196(9) 0.10848(6) 0.0219(2) Uani 1 1 d . . .
Mg2 Mg 0.74935(5) 0.04511(9) 0.02546(7) 0.0258(2) Uani 1 1 d . . .
N1 N 0.85918(12) 0.4424(2) 0.11624(17) 0.0263(6) Uani 1 1 d . . .
N2 N 0.96487(13) 0.2889(2) 0.08758(17) 0.0273(6) Uani 1 1 d . . .
N3 N 0.63694(13) 0.0651(2) 0.01603(18) 0.0307(6) Uani 1 1 d . . .
N4 N 0.70143(13) 0.1000(2) -0.12042(17) 0.0307(6) Uani 1 1 d . . .
O1 O 0.76188(10) 0.22849(18) 0.07183(13) 0.0236(4) Uani 1 1 d . . .
O2 O 0.84797(10) 0.07778(18) 0.03608(13) 0.0252(5) Uani 1 1 d . . .
O3 O 0.77575(13) -0.0019(2) 0.16859(16) 0.0415(6) Uani 1 1 d D . .
H3B H 0.8081(14) 0.046(3) 0.202(2) 0.050 Uiso 1 1 d D . .
C1 C 0.71587(15) 0.3158(3) 0.07528(19) 0.0234(6) Uani 1 1 d . . .
C2 C 0.65212(15) 0.2825(3) 0.08403(19) 0.0247(6) Uani 1 1 d . . .
C3 C 0.60617(15) 0.3764(3) 0.0893(2) 0.0289(7) Uani 1 1 d . . .
H3A H 0.5633 0.3522 0.0949 0.035 Uiso 1 1 calc R . .
C4 C 0.62063(16) 0.5035(3) 0.0867(2) 0.0304(7) Uani 1 1 d . . .
C5 C 0.68273(16) 0.5355(3) 0.0756(2) 0.0289(7) Uani 1 1 d . . .
H5A H 0.6937 0.6218 0.0727 0.035 Uiso 1 1 calc R . .
C6 C 0.72937(15) 0.4445(3) 0.06845(19) 0.0249(6) Uani 1 1 d . . .
C7 C 0.57168(18) 0.6037(3) 0.0983(3) 0.0432(9) Uani 1 1 d . . .
H7A H 0.5269 0.5653 0.0921 0.065 Uiso 1 1 calc R . .
H7B H 0.5653 0.6688 0.0526 0.065 Uiso 1 1 calc R . .
H7C H 0.5913 0.6416 0.1578 0.065 Uiso 1 1 calc R . .
C8 C 0.79318(15) 0.4860(3) 0.0491(2) 0.0280(7) Uani 1 1 d . . .
H8A H 0.7904 0.4537 -0.0105 0.034 Uiso 1 1 calc R . .
H8B H 0.7937 0.5789 0.0464 0.034 Uiso 1 1 calc R . .
C9 C 0.86247(17) 0.4831(3) 0.2065(2) 0.0352(8) Uani 1 1 d . . .
H9A H 0.8536 0.5736 0.2061 0.053 Uiso 1 1 calc R . .
H9B H 0.9085 0.4648 0.2494 0.053 Uiso 1 1 calc R . .
H9C H 0.8275 0.4377 0.2239 0.053 Uiso 1 1 calc R . .
C10 C 0.91786(16) 0.5002(3) 0.0950(2) 0.0344(8) Uani 1 1 d . . .
H10A H 0.9290 0.5833 0.1244 0.041 Uiso 1 1 calc R . .
H10B H 0.9045 0.5130 0.0296 0.041 Uiso 1 1 calc R . .
C11 C 0.98052(16) 0.4164(3) 0.1267(2) 0.0335(8) Uani 1 1 d . . .
H11A H 1.0184 0.4539 0.1096 0.040 Uiso 1 1 calc R . .
H11B H 0.9964 0.4103 0.1927 0.040 Uiso 1 1 calc R . .
C12 C 1.02431(17) 0.2066(3) 0.1322(3) 0.0414(9) Uani 1 1 d . . .
H12A H 1.0661 0.2414 0.1245 0.062 Uiso 1 1 calc R . .
H12B H 1.0155 0.1224 0.1057 0.062 Uiso 1 1 calc R . .
H12C H 1.0308 0.2012 0.1961 0.062 Uiso 1 1 calc R . .
C13 C 0.95380(19) 0.2927(3) -0.0096(2) 0.0399(8) Uani 1 1 d . . .
H13A H 0.9947 0.3285 -0.0191 0.060 Uiso 1 1 calc R . .
H13B H 0.9133 0.3449 -0.0400 0.060 Uiso 1 1 calc R . .
H13C H 0.9460 0.2072 -0.0340 0.060 Uiso 1 1 calc R . .
C14 C 0.63206(16) 0.1474(3) 0.0893(2) 0.0314(7) Uani 1 1 d . . .
H14A H 0.6621 0.1122 0.1470 0.038 Uiso 1 1 calc R . .
H14B H 0.5839 0.1451 0.0892 0.038 Uiso 1 1 calc R . .
C15 C 0.60717(18) -0.0579(3) 0.0277(3) 0.0428(9) Uani 1 1 d . . .
H15A H 0.5588 -0.0466 0.0231 0.064 Uiso 1 1 calc R . .
H15B H 0.6334 -0.0924 0.0866 0.064 Uiso 1 1 calc R . .
H15C H 0.6097 -0.1161 -0.0189 0.064 Uiso 1 1 calc R . .
C16 C 0.59883(17) 0.1176(3) -0.0733(2) 0.0370(8) Uani 1 1 d . . .
H16A H 0.6024 0.2104 -0.0710 0.044 Uiso 1 1 calc R . .
H16B H 0.5493 0.0949 -0.0904 0.044 Uiso 1 1 calc R . .
C17 C 0.62763(17) 0.0678(3) -0.1433(2) 0.0367(8) Uani 1 1 d . . .
H17A H 0.6221 -0.0247 -0.1477 0.044 Uiso 1 1 calc R . .
H17B H 0.6012 0.1042 -0.2023 0.044 Uiso 1 1 calc R . .
C18 C 0.73193(19) 0.0268(4) -0.1768(2) 0.0437(9) Uani 1 1 d . . .
H18A H 0.7096 0.0506 -0.2396 0.065 Uiso 1 1 calc R . .
H18B H 0.7249 -0.0631 -0.1697 0.065 Uiso 1 1 calc R . .
H18C H 0.7816 0.0445 -0.1586 0.065 Uiso 1 1 calc R . .
C19 C 0.7100(2) 0.2347(3) -0.1373(2) 0.0456(9) Uani 1 1 d . . .
H19A H 0.6873 0.2528 -0.2010 0.068 Uiso 1 1 calc R . .
H19B H 0.7594 0.2545 -0.1200 0.068 Uiso 1 1 calc R . .
H19C H 0.6891 0.2860 -0.1021 0.068 Uiso 1 1 calc R . .
C20 C 0.89150(16) -0.0178(3) 0.0235(2) 0.0338(8) Uani 1 1 d . . .
H20A H 0.9284 0.0211 0.0052 0.041 Uiso 1 1 calc R . .
H20B H 0.8642 -0.0737 -0.0255 0.041 Uiso 1 1 calc R . .
C21 C 0.92427(19) -0.0952(3) 0.1064(3) 0.0465(9) Uani 1 1 d . . .
H21A H 0.9595 -0.1505 0.0974 0.070 Uiso 1 1 calc R . .
H21B H 0.8887 -0.1463 0.1186 0.070 Uiso 1 1 calc R . .
H21C H 0.9459 -0.0394 0.1573 0.070 Uiso 1 1 calc R . .
C22 C 0.5928(2) 0.6304(4) -0.1463(3) 0.0680(13) Uani 1 1 d . . .
H22A H 0.6399 0.6664 -0.1286 0.082 Uiso 1 1 calc R . .
H22B H 0.5852 0.5994 -0.0916 0.082 Uiso 1 1 calc R . .
C23 C 0.7859(2) -0.1163(4) 0.2169(3) 0.0546(10) Uani 1 1 d . . .
H23A H 0.8309 -0.1532 0.2199 0.066 Uiso 1 1 calc R . .
H23B H 0.7491 -0.1765 0.1849 0.066 Uiso 1 1 calc R . .
C24 C 0.7849(3) -0.0973(5) 0.3112(3) 0.0823(16) Uani 1 1 d . . .
H24A H 0.7954 -0.1770 0.3439 0.124 Uiso 1 1 calc R . .
H24B H 0.7389 -0.0682 0.3085 0.124 Uiso 1 1 calc R . .
H24C H 0.8196 -0.0343 0.3420 0.124 Uiso 1 1 calc R . .

loop_
_atom_site_aniso_label
_atom_site_aniso_U_11
_atom_site_aniso_U_22
_atom_site_aniso_U_33
_atom_site_aniso_U_23
_atom_site_aniso_U_13
_atom_site_aniso_U_12
Cl1 0.0480(5) 0.0398(5) 0.0218(4) 0.0042(3) 0.0056(4) -0.0010(4)
Cl3 0.0537(6) 0.0537(6) 0.0713(7) -0.0064(5) 0.0136(5) -0.0119(5)
Cl4 0.0938(11) 0.0895(11) 0.1436(15) -0.0577(11) 0.0090(10) 0.0170(9)
Cl2 0.0409(5) 0.0236(4) 0.0479(5) -0.0026(4) 0.0126(4) -0.0023(3)
Mg1 0.0217(5) 0.0223(5) 0.0208(5) -0.0009(4) 0.0059(4) -0.0014(4)
Mg2 0.0245(5) 0.0224(5) 0.0286(6) -0.0023(4) 0.0066(4) -0.0016(4)
N1 0.0236(13) 0.0268(13) 0.0288(14) -0.0011(11) 0.0091(11) -0.0026(11)
N2 0.0241(13) 0.0308(14) 0.0270(14) 0.0000(11) 0.0087(11) -0.0010(11)
N3 0.0266(14) 0.0282(14) 0.0355(16) -0.0022(12) 0.0081(12) -0.0038(11)
N4 0.0311(14) 0.0328(15) 0.0248(14) -0.0014(11) 0.0049(12) -0.0017(12)
O1 0.0242(10) 0.0212(10) 0.0248(11) 0.0002(8) 0.0075(9) 0.0002(8)
O2 0.0250(11) 0.0237(11) 0.0265(11) -0.0036(9) 0.0080(9) 0.0018(8)
O3 0.0464(15) 0.0385(14) 0.0353(14) 0.0054(11) 0.0083(12) -0.0033(11)
C1 0.0235(15) 0.0266(16) 0.0180(15) -0.0005(12) 0.0044(12) 0.0024(12)
C2 0.0260(16) 0.0273(15) 0.0194(15) -0.0001(12) 0.0057(12) -0.0008(13)
C3 0.0221(15) 0.0367(18) 0.0279(17) 0.0002(14) 0.0086(13) 0.0014(13)
C4 0.0306(17) 0.0337(17) 0.0252(17) 0.0007(14) 0.0070(14) 0.0059(14)
C5 0.0309(17) 0.0240(16) 0.0280(17) 0.0014(13) 0.0050(14) 0.0020(13)
C6 0.0255(15) 0.0252(15) 0.0227(16) 0.0010(12) 0.0067(13) -0.0001(12)
C7 0.037(2) 0.039(2) 0.056(2) -0.0035(17) 0.0185(18) 0.0096(16)
C8 0.0292(17) 0.0214(15) 0.0340(18) 0.0036(13) 0.0115(14) 0.0002(13)
C9 0.0336(18) 0.0366(18) 0.0334(19) -0.0104(15) 0.0086(15) -0.0035(15)
C10 0.0317(18) 0.0291(17) 0.046(2) -0.0020(15) 0.0173(16) -0.0099(14)
C11 0.0274(17) 0.0334(18) 0.040(2) -0.0041(15) 0.0111(15) -0.0090(14)
C12 0.0254(17) 0.043(2) 0.052(2) 0.0003(17) 0.0080(16) 0.0031(15)
C13 0.048(2) 0.043(2) 0.035(2) -0.0006(16) 0.0227(17) -0.0050(17)
C14 0.0295(17) 0.0310(17) 0.0369(19) -0.0015(14) 0.0156(15) -0.0030(13)
C15 0.0343(19) 0.0340(19) 0.064(3) -0.0114(17) 0.0212(18) -0.0123(15)
C16 0.0273(17) 0.042(2) 0.0353(19) -0.0052(16) 0.0029(15) 0.0032(15)
C17 0.0294(17) 0.042(2) 0.0313(18) -0.0062(15) 0.0007(14) -0.0013(15)
C18 0.044(2) 0.060(2) 0.0264(19) -0.0011(17) 0.0105(16) 0.0054(18)
C19 0.058(2) 0.045(2) 0.0276(19) 0.0037(16) 0.0073(17) -0.0063(18)
C20 0.0285(17) 0.0342(18) 0.039(2) -0.0085(15) 0.0125(15) 0.0020(14)
C21 0.044(2) 0.038(2) 0.056(2) 0.0030(18) 0.0162(19) 0.0161(17)
C22 0.063(3) 0.069(3) 0.056(3) -0.008(2) -0.001(2) -0.002(2)
C23 0.069(3) 0.038(2) 0.060(3) 0.0099(19) 0.027(2) -0.001(2)
C24 0.097(4) 0.094(4) 0.062(3) 0.017(3) 0.036(3) 0.022(3)

loop_
_atom_type_symbol
_atom_type_description
_atom_type_scat_dispersion_real
_atom_type_scat_dispersion_imag
_atom_type_scat_source
C C 0.0033 0.0016 'International Tables Vol C Tables 4.2.6.8 and 6.1.1.4'
H H 0.0000 0.0000 'International Tables Vol C Tables 4.2.6.8 and 6.1.1.4'
N N 0.0061 0.0033 'International Tables Vol C Tables 4.2.6.8 and 6.1.1.4'
O O 0.0106 0.0060 'International Tables Vol C Tables 4.2.6.8 and 6.1.1.4'
Mg Mg 0.0486 0.0363 'International Tables Vol C Tables 4.2.6.8 and 6.1.1.4'
Cl Cl 0.1484 0.1585 'International Tables Vol C Tables 4.2.6.8 and 6.1.1.4'

loop_
_geom_angle_atom_site_label_1
_geom_angle_atom_site_label_2
_geom_angle_atom_site_label_3
_geom_angle
_geom_angle_site_symmetry_1
_geom_angle_site_symmetry_3
_geom_angle_publ_flag
O2 Mg1 O1 80.98(8) . . ?
O2 Mg1 N2 98.08(9) . . ?
O1 Mg1 N2 152.15(10) . . ?
O2 Mg1 N1 149.27(10) . . ?
O1 Mg1 N1 87.32(9) . . ?
N2 Mg1 N1 79.45(9) . . ?
O2 Mg1 Cl1 108.77(8) . . ?
O1 Mg1 Cl1 105.35(7) . . ?
N2 Mg1 Cl1 101.31(8) . . ?
N1 Mg1 Cl1 101.70(8) . . ?
O2 Mg1 Mg2 40.30(6) . . ?
O1 Mg1 Mg2 42.40(6) . . ?
N2 Mg1 Mg2 136.81(8) . . ?
N1 Mg1 Mg2 128.09(7) . . ?
Cl1 Mg1 Mg2 103.50(4) . . ?
O2 Mg2 O1 78.84(8) . . ?
O2 Mg2 O3 93.64(9) . . ?
O1 Mg2 O3 83.62(9) . . ?
O2 Mg2 N4 96.78(10) . . ?
O1 Mg2 N4 94.61(9) . . ?
O3 Mg2 N4 168.89(11) . . ?
O2 Mg2 N3 164.62(10) . . ?
O1 Mg2 N3 86.36(9) . . ?
O3 Mg2 N3 88.80(10) . . ?
N4 Mg2 N3 80.13(10) . . ?
O2 Mg2 Cl2 100.17(7) . . ?
O1 Mg2 Cl2 173.36(8) . . ?
O3 Mg2 Cl2 89.91(8) . . ?
N4 Mg2 Cl2 92.02(8) . . ?
N3 Mg2 Cl2 95.01(8) . . ?
O2 Mg2 Mg1 39.32(6) . . ?
O1 Mg2 Mg1 41.17(6) . . ?
O3 Mg2 Mg1 79.57(7) . . ?
N4 Mg2 Mg1 106.29(8) . . ?
N3 Mg2 Mg1 126.90(8) . . ?
Cl2 Mg2 Mg1 136.03(5) . . ?
C9 N1 C8 109.7(2) . . ?
C9 N1 C10 109.0(2) . . ?
C8 N1 C10 108.7(2) . . ?
C9 N1 Mg1 111.18(19) . . ?
C8 N1 Mg1 109.25(17) . . ?
C10 N1 Mg1 109.05(18) . . ?
C12 N2 C11 108.4(2) . . ?
C12 N2 C13 109.1(3) . . ?
C11 N2 C13 110.3(3) . . ?
C12 N2 Mg1 114.2(2) . . ?
C11 N2 Mg1 105.28(18) . . ?
C13 N2 Mg1 109.46(19) . . ?
C16 N3 C15 110.3(3) . . ?
C16 N3 C14 112.0(3) . . ?
C15 N3 C14 106.4(2) . . ?
C16 N3 Mg2 107.14(19) . . ?
C15 N3 Mg2 111.2(2) . . ?
C14 N3 Mg2 109.85(18) . . ?
C17 N4 C18 109.9(3) . . ?
C17 N4 C19 110.8(3) . . ?
C18 N4 C19 107.4(3) . . ?
C17 N4 Mg2 104.31(19) . . ?
C18 N4 Mg2 111.0(2) . . ?
C19 N4 Mg2 113.4(2) . . ?
C1 O1 Mg1 132.03(18) . . ?
C1 O1 Mg2 131.55(18) . . ?
Mg1 O1 Mg2 96.42(9) . . ?
C20 O2 Mg1 132.80(19) . . ?
C20 O2 Mg2 122.25(18) . . ?
Mg1 O2 Mg2 100.37(9) . . ?
C23 O3 Mg2 133.8(2) . . ?
C23 O3 H3B 103(3) . . ?
Mg2 O3 H3B 112(3) . . ?
O1 C1 C2 121.5(3) . . ?
O1 C1 C6 120.7(3) . . ?
C2 C1 C6 117.7(3) . . ?
C3 C2 C1 119.8(3) . . ?
C3 C2 C14 118.4(3) . . ?
C1 C2 C14 121.8(3) . . ?
C4 C3 C2 122.6(3) . . ?
C4 C3 H3A 118.7 . . ?
C2 C3 H3A 118.7 . . ?
C3 C4 C5 117.2(3) . . ?
C3 C4 C7 121.5(3) . . ?
C5 C4 C7 121.2(3) . . ?
C4 C5 C6 121.8(3) . . ?
C4 C5 H5A 119.1 . . ?
C6 C5 H5A 119.1 . . ?
C5 C6 C1 120.7(3) . . ?
C5 C6 C8 118.8(3) . . ?
C1 C6 C8 120.4(3) . . ?
C4 C7 H7A 109.5 . . ?
C4 C7 H7B 109.5 . . ?
H7A C7 H7B 109.5 . . ?
C4 C7 H7C 109.5 . . ?
H7A C7 H7C 109.5 . . ?
H7B C7 H7C 109.5 . . ?
N1 C8 C6 114.0(2) . . ?
N1 C8 H8A 108.8 . . ?
C6 C8 H8A 108.8 . . ?
N1 C8 H8B 108.8 . . ?
C6 C8 H8B 108.8 . . ?
H8A C8 H8B 107.7 . . ?
N1 C9 H9A 109.5 . . ?
N1 C9 H9B 109.5 . . ?
H9A C9 H9B 109.5 . . ?
N1 C9 H9C 109.5 . . ?
H9A C9 H9C 109.5 . . ?
H9B C9 H9C 109.5 . . ?
N1 C10 C11 110.3(3) . . ?
N1 C10 H10A 109.6 . . ?
C11 C10 H10A 109.6 . . ?
N1 C10 H10B 109.6 . . ?
C11 C10 H10B 109.6 . . ?
H10A C10 H10B 108.1 . . ?
N2 C11 C10 111.2(3) . . ?
N2 C11 H11A 109.4 . . ?
C10 C11 H11A 109.4 . . ?
N2 C11 H11B 109.4 . . ?
C10 C11 H11B 109.4 . . ?
H11A C11 H11B 108.0 . . ?
N2 C12 H12A 109.5 . . ?
N2 C12 H12B 109.5 . . ?
H12A C12 H12B 109.5 . . ?
N2 C12 H12C 109.5 . . ?
H12A C12 H12C 109.5 . . ?
H12B C12 H12C 109.5 . . ?
N2 C13 H13A 109.5 . . ?
N2 C13 H13B 109.5 . . ?
H13A C13 H13B 109.5 . . ?
N2 C13 H13C 109.5 . . ?
H13A C13 H13C 109.5 . . ?
H13B C13 H13C 109.5 . . ?
N3 C14 C2 115.3(3) . . ?
N3 C14 H14A 108.5 . . ?
C2 C14 H14A 108.5 . . ?
N3 C14 H14B 108.5 . . ?
C2 C14 H14B 108.5 . . ?
H14A C14 H14B 107.5 . . ?
N3 C15 H15A 109.5 . . ?
N3 C15 H15B 109.5 . . ?
H15A C15 H15B 109.5 . . ?
N3 C15 H15C 109.5 . . ?
H15A C15 H15C 109.5 . . ?
H15B C15 H15C 109.5 . . ?
N3 C16 C17 111.1(3) . . ?
N3 C16 H16A 109.4 . . ?
C17 C16 H16A 109.4 . . ?
N3 C16 H16B 109.4 . . ?
C17 C16 H16B 109.4 . . ?
H16A C16 H16B 108.0 . . ?
N4 C17 C16 111.1(3) . . ?
N4 C17 H17A 109.4 . . ?
C16 C17 H17A 109.4 . . ?
N4 C17 H17B 109.4 . . ?
C16 C17 H17B 109.4 . . ?
H17A C17 H17B 108.0 . . ?
N4 C18 H18A 109.5 . . ?
N4 C18 H18B 109.5 . . ?
H18A C18 H18B 109.5 . . ?
N4 C18 H18C 109.5 . . ?
H18A C18 H18C 109.5 . . ?
H18B C18 H18C 109.5 . . ?
N4 C19 H19A 109.5 . . ?
N4 C19 H19B 109.5 . . ?
H19A C19 H19B 109.5 . . ?
N4 C19 H19C 109.5 . . ?
H19A C19 H19C 109.5 . . ?
H19B C19 H19C 109.5 . . ?
O2 C20 C21 112.8(3) . . ?
O2 C20 H20A 109.0 . . ?
C21 C20 H20A 109.0 . . ?
O2 C20 H20B 109.0 . . ?
C21 C20 H20B 109.0 . . ?
H20A C20 H20B 107.8 . . ?
C20 C21 H21A 109.5 . . ?
C20 C21 H21B 109.5 . . ?
H21A C21 H21B 109.5 . . ?
C20 C21 H21C 109.5 . . ?
H21A C21 H21C 109.5 . . ?
H21B C21 H21C 109.5 . . ?
Cl4 C22 Cl3 111.9(2) . . ?
Cl4 C22 H22A 109.2 . . ?
Cl3 C22 H22A 109.2 . . ?
Cl4 C22 H22B 109.2 . . ?
Cl3 C22 H22B 109.2 . . ?
H22A C22 H22B 107.9 . . ?
O3 C23 C24 111.8(4) . . ?
O3 C23 H23A 109.3 . . ?
C24 C23 H23A 109.3 . . ?
O3 C23 H23B 109.3 . . ?
C24 C23 H23B 109.3 . . ?
H23A C23 H23B 107.9 . . ?
C23 C24 H24A 109.5 . . ?
C23 C24 H24B 109.5 . . ?
H24A C24 H24B 109.5 . . ?
C23 C24 H24C 109.5 . . ?
H24A C24 H24C 109.5 . . ?
H24B C24 H24C 109.5 . . ?

loop_
_geom_bond_atom_site_label_1
_geom_bond_atom_site_label_2
_geom_bond_distance
_geom_bond_site_symmetry_2
_geom_bond_publ_flag
Cl1 Mg1 2.3652(13) . ?
Cl3 C22 1.749(5) . ?
Cl4 C22 1.731(5) . ?
Cl2 Mg2 2.4408(13) . ?
Mg1 O2 1.965(2) . ?
Mg1 O1 2.021(2) . ?
Mg1 N2 2.247(3) . ?
Mg1 N1 2.249(3) . ?
Mg1 Mg2 3.0502(14) . ?
Mg2 O2 2.006(2) . ?
Mg2 O1 2.070(2) . ?
Mg2 O3 2.210(3) . ?
Mg2 N4 2.267(3) . ?
Mg2 N3 2.273(3) . ?
N1 C9 1.478(4) . ?
N1 C8 1.488(4) . ?
N1 C10 1.490(4) . ?
N2 C12 1.475(4) . ?
N2 C11 1.481(4) . ?
N2 C13 1.484(4) . ?
N3 C16 1.479(4) . ?
N3 C15 1.482(4) . ?
N3 C14 1.487(4) . ?
N4 C17 1.475(4) . ?
N4 C18 1.477(4) . ?
N4 C19 1.479(4) . ?
O1 C1 1.339(3) . ?
O2 C20 1.412(4) . ?
O3 C23 1.416(4) . ?
O3 H3B 0.863(5) . ?
C1 C2 1.408(4) . ?
C1 C6 1.409(4) . ?
C2 C3 1.395(4) . ?
C2 C14 1.505(4) . ?
C3 C4 1.388(5) . ?
C3 H3A 0.9500 . ?
C4 C5 1.388(4) . ?
C4 C7 1.519(4) . ?
C5 C6 1.393(4) . ?
C5 H5A 0.9500 . ?
C6 C8 1.510(4) . ?
C7 H7A 0.9800 . ?
C7 H7B 0.9800 . ?
C7 H7C 0.9800 . ?
C8 H8A 0.9900 . ?
C8 H8B 0.9900 . ?
C9 H9A 0.9800 . ?
C9 H9B 0.9800 . ?
C9 H9C 0.9800 . ?
C10 C11 1.505(5) . ?
C10 H10A 0.9900 . ?
C10 H10B 0.9900 . ?
C11 H11A 0.9900 . ?
C11 H11B 0.9900 . ?
C12 H12A 0.9800 . ?
C12 H12B 0.9800 . ?
C12 H12C 0.9800 . ?
C13 H13A 0.9800 . ?
C13 H13B 0.9800 . ?
C13 H13C 0.9800 . ?
C14 H14A 0.9900 . ?
C14 H14B 0.9900 . ?
C15 H15A 0.9800 . ?
C15 H15B 0.9800 . ?
C15 H15C 0.9800 . ?
C16 C17 1.522(5) . ?
C16 H16A 0.9900 . ?
C16 H16B 0.9900 . ?
C17 H17A 0.9900 . ?
C17 H17B 0.9900 . ?
C18 H18A 0.9800 . ?
C18 H18B 0.9800 . ?
C18 H18C 0.9800 . ?
C19 H19A 0.9800 . ?
C19 H19B 0.9800 . ?
C19 H19C 0.9800 . ?
C20 C21 1.506(5) . ?
C20 H20A 0.9900 . ?
C20 H20B 0.9900 . ?
C21 H21A 0.9800 . ?
C21 H21B 0.9800 . ?
C21 H21C 0.9800 . ?
C22 H22A 0.9900 . ?
C22 H22B 0.9900 . ?
C23 C24 1.520(6) . ?
C23 H23A 0.9900 . ?
C23 H23B 0.9900 . ?
C24 H24A 0.9800 . ?
C24 H24B 0.9800 . ?
C24 H24C 0.9800 . ?

loop_
_geom_hbond_atom_site_label_D
_geom_hbond_atom_site_label_H
_geom_hbond_atom_site_label_A
_geom_hbond_distance_DH
_geom_hbond_distance_HA
_geom_hbond_distance_DA
_geom_hbond_angle_DHA
_geom_hbond_site_symmetry_A
O3 H3B Cl1 0.863(5) 2.373(12) 3.213(3) 165(3) .

loop_
_geom_torsion_atom_site_label_1
_geom_torsion_atom_site_label_2
_geom_torsion_atom_site_label_3
_geom_torsion_atom_site_label_4
_geom_torsion
_geom_torsion_site_symmetry_1
_geom_torsion_site_symmetry_2
_geom_torsion_site_symmetry_3
_geom_torsion_site_symmetry_4
_geom_torsion_publ_flag
O1 Mg1 Mg2 O2 158.70(13) . . . . ?
N2 Mg1 Mg2 O2 20.18(14) . . . . ?
N1 Mg1 Mg2 O2 139.85(14) . . . . ?
Cl1 Mg1 Mg2 O2 -103.21(10) . . . . ?
O2 Mg1 Mg2 O1 -158.70(13) . . . . ?
N2 Mg1 Mg2 O1 -138.52(14) . . . . ?
N1 Mg1 Mg2 O1 -18.84(12) . . . . ?
Cl1 Mg1 Mg2 O1 98.09(9) . . . . ?
O2 Mg1 Mg2 O3 109.07(12) . . . . ?
O1 Mg1 Mg2 O3 -92.24(11) . . . . ?
N2 Mg1 Mg2 O3 129.24(13) . . . . ?
N1 Mg1 Mg2 O3 -111.08(12) . . . . ?
Cl1 Mg1 Mg2 O3 5.86(8) . . . . ?
O2 Mg1 Mg2 N4 -80.64(12) . . . . ?
O1 Mg1 Mg2 N4 78.06(11) . . . . ?
N2 Mg1 Mg2 N4 -60.47(14) . . . . ?
N1 Mg1 Mg2 N4 59.21(12) . . . . ?
Cl1 Mg1 Mg2 N4 176.15(8) . . . . ?
O2 Mg1 Mg2 N3 -170.42(14) . . . . ?
O1 Mg1 Mg2 N3 -11.72(12) . . . . ?
N2 Mg1 Mg2 N3 -150.25(14) . . . . ?
N1 Mg1 Mg2 N3 -30.57(14) . . . . ?
Cl1 Mg1 Mg2 N3 86.37(10) . . . . ?
O2 Mg1 Mg2 Cl2 30.21(11) . . . . ?
O1 Mg1 Mg2 Cl2 -171.09(11) . . . . ?
N2 Mg1 Mg2 Cl2 50.39(14) . . . . ?
N1 Mg1 Mg2 Cl2 170.06(10) . . . . ?
Cl1 Mg1 Mg2 Cl2 -73.00(8) . . . . ?
O2 Mg1 N1 C9 157.2(2) . . . . ?
O1 Mg1 N1 C9 89.86(19) . . . . ?
N2 Mg1 N1 C9 -114.8(2) . . . . ?
Cl1 Mg1 N1 C9 -15.3(2) . . . . ?
Mg2 Mg1 N1 C9 102.46(19) . . . . ?
O2 Mg1 N1 C8 36.0(3) . . . . ?
O1 Mg1 N1 C8 -31.34(19) . . . . ?
N2 Mg1 N1 C8 124.03(19) . . . . ?
Cl1 Mg1 N1 C8 -136.46(17) . . . . ?
Mg2 Mg1 N1 C8 -18.7(2) . . . . ?
O2 Mg1 N1 C10 -82.7(3) . . . . ?
O1 Mg1 N1 C10 -150.0(2) . . . . ?
N2 Mg1 N1 C10 5.4(2) . . . . ?
Cl1 Mg1 N1 C10 104.9(2) . . . . ?
Mg2 Mg1 N1 C10 -137.37(18) . . . . ?
O2 Mg1 N2 C12 -70.0(2) . . . . ?
O1 Mg1 N2 C12 -155.9(2) . . . . ?
N1 Mg1 N2 C12 141.1(2) . . . . ?
Cl1 Mg1 N2 C12 41.1(2) . . . . ?
Mg2 Mg1 N2 C12 -83.0(2) . . . . ?
O2 Mg1 N2 C11 171.28(19) . . . . ?
O1 Mg1 N2 C11 85.3(3) . . . . ?
N1 Mg1 N2 C11 22.33(19) . . . . ?
Cl1 Mg1 N2 C11 -77.63(19) . . . . ?
Mg2 Mg1 N2 C11 158.26(16) . . . . ?
O2 Mg1 N2 C13 52.7(2) . . . . ?
O1 Mg1 N2 C13 -33.3(3) . . . . ?
N1 Mg1 N2 C13 -96.3(2) . . . . ?
Cl1 Mg1 N2 C13 163.78(19) . . . . ?
Mg2 Mg1 N2 C13 39.7(2) . . . . ?
O2 Mg2 N3 C16 72.3(4) . . . . ?
O1 Mg2 N3 C16 88.0(2) . . . . ?
O3 Mg2 N3 C16 171.7(2) . . . . ?
N4 Mg2 N3 C16 -7.3(2) . . . . ?
Cl2 Mg2 N3 C16 -98.52(19) . . . . ?
Mg1 Mg2 N3 C16 95.7(2) . . . . ?
O2 Mg2 N3 C15 -167.1(3) . . . . ?
O1 Mg2 N3 C15 -151.4(2) . . . . ?
O3 Mg2 N3 C15 -67.7(2) . . . . ?
N4 Mg2 N3 C15 113.2(2) . . . . ?
Cl2 Mg2 N3 C15 22.1(2) . . . . ?
Mg1 Mg2 N3 C15 -143.7(2) . . . . ?
O2 Mg2 N3 C14 -49.6(5) . . . . ?
O1 Mg2 N3 C14 -33.9(2) . . . . ?
O3 Mg2 N3 C14 49.8(2) . . . . ?
N4 Mg2 N3 C14 -129.3(2) . . . . ?
Cl2 Mg2 N3 C14 139.56(19) . . . . ?
Mg1 Mg2 N3 C14 -26.2(2) . . . . ?
O2 Mg2 N4 C17 173.86(19) . . . . ?
O1 Mg2 N4 C17 -106.85(19) . . . . ?
O3 Mg2 N4 C17 -26.5(6) . . . . ?
N3 Mg2 N4 C17 -21.37(19) . . . . ?
Cl2 Mg2 N4 C17 73.37(19) . . . . ?
Mg1 Mg2 N4 C17 -147.11(18) . . . . ?
O2 Mg2 N4 C18 55.6(2) . . . . ?
O1 Mg2 N4 C18 134.9(2) . . . . ?
O3 Mg2 N4 C18 -144.8(5) . . . . ?
N3 Mg2 N4 C18 -139.7(2) . . . . ?
Cl2 Mg2 N4 C18 -44.9(2) . . . . ?
Mg1 Mg2 N4 C18 94.6(2) . . . . ?
O2 Mg2 N4 C19 -65.4(2) . . . . ?
O1 Mg2 N4 C19 13.9(2) . . . . ?
O3 Mg2 N4 C19 94.2(6) . . . . ?
N3 Mg2 N4 C19 99.3(2) . . . . ?
Cl2 Mg2 N4 C19 -165.9(2) . . . . ?
Mg1 Mg2 N4 C19 -26.4(2) . . . . ?
O2 Mg1 O1 C1 -165.6(2) . . . . ?
N2 Mg1 O1 C1 -75.3(3) . . . . ?
N1 Mg1 O1 C1 -14.1(2) . . . . ?
Cl1 Mg1 O1 C1 87.3(2) . . . . ?
Mg2 Mg1 O1 C1 -179.3(3) . . . . ?
O2 Mg1 O1 Mg2 13.76(9) . . . . ?
N2 Mg1 O1 Mg2 104.0(2) . . . . ?
N1 Mg1 O1 Mg2 165.26(9) . . . . ?
Cl1 Mg1 O1 Mg2 -93.35(8) . . . . ?
O2 Mg2 O1 C1 165.8(2) . . . . ?
O3 Mg2 O1 C1 -99.2(2) . . . . ?
N4 Mg2 O1 C1 69.8(2) . . . . ?
N3 Mg2 O1 C1 -10.0(2) . . . . ?
Cl2 Mg2 O1 C1 -112.2(6) . . . . ?
Mg1 Mg2 O1 C1 179.4(3) . . . . ?
O2 Mg2 O1 Mg1 -13.57(9) . . . . ?
O3 Mg2 O1 Mg1 81.43(10) . . . . ?
N4 Mg2 O1 Mg1 -109.59(10) . . . . ?
N3 Mg2 O1 Mg1 170.63(10) . . . . ?
Cl2 Mg2 O1 Mg1 68.5(7) . . . . ?
O1 Mg1 O2 C20 -169.7(3) . . . . ?
N2 Mg1 O2 C20 38.4(3) . . . . ?
N1 Mg1 O2 C20 121.4(3) . . . . ?
Cl1 Mg1 O2 C20 -66.5(3) . . . . ?
Mg2 Mg1 O2 C20 -155.3(3) . . . . ?
O1 Mg1 O2 Mg2 -14.36(9) . . . . ?
N2 Mg1 O2 Mg2 -166.21(10) . . . . ?
N1 Mg1 O2 Mg2 -83.3(2) . . . . ?
Cl1 Mg1 O2 Mg2 88.88(9) . . . . ?
O1 Mg2 O2 C20 172.9(2) . . . . ?
O3 Mg2 O2 C20 90.1(2) . . . . ?
N4 Mg2 O2 C20 -93.7(2) . . . . ?
N3 Mg2 O2 C20 -171.1(4) . . . . ?
Cl2 Mg2 O2 C20 -0.4(2) . . . . ?
Mg1 Mg2 O2 C20 158.8(3) . . . . ?
O1 Mg2 O2 Mg1 14.11(9) . . . . ?
O3 Mg2 O2 Mg1 -68.65(10) . . . . ?
N4 Mg2 O2 Mg1 107.49(10) . . . . ?
N3 Mg2 O2 Mg1 30.1(4) . . . . ?
Cl2 Mg2 O2 Mg1 -159.21(7) . . . . ?
O2 Mg2 O3 C23 -98.0(3) . . . . ?
O1 Mg2 O3 C23 -176.3(3) . . . . ?
N4 Mg2 O3 C23 102.3(6) . . . . ?
N3 Mg2 O3 C23 97.2(3) . . . . ?
Cl2 Mg2 O3 C23 2.2(3) . . . . ?
Mg1 Mg2 O3 C23 -134.9(3) . . . . ?
Mg1 O1 C1 C2 -151.5(2) . . . . ?
Mg2 O1 C1 C2 29.4(4) . . . . ?
Mg1 O1 C1 C6 29.7(4) . . . . ?
Mg2 O1 C1 C6 -149.4(2) . . . . ?
O1 C1 C2 C3 178.6(3) . . . . ?
C6 C1 C2 C3 -2.6(4) . . . . ?
O1 C1 C2 C14 -0.5(4) . . . . ?
C6 C1 C2 C14 178.3(3) . . . . ?
C1 C2 C3 C4 -0.3(5) . . . . ?
C14 C2 C3 C4 178.8(3) . . . . ?
C2 C3 C4 C5 2.0(5) . . . . ?
C2 C3 C4 C7 -176.1(3) . . . . ?
C3 C4 C5 C6 -0.8(5) . . . . ?
C7 C4 C5 C6 177.4(3) . . . . ?
C4 C5 C6 C1 -2.1(5) . . . . ?
C4 C5 C6 C8 175.1(3) . . . . ?
O1 C1 C6 C5 -177.5(3) . . . . ?
C2 C1 C6 C5 3.8(4) . . . . ?
O1 C1 C6 C8 5.4(4) . . . . ?
C2 C1 C6 C8 -173.4(3) . . . . ?
C9 N1 C8 C6 -55.1(3) . . . . ?
C10 N1 C8 C6 -174.1(3) . . . . ?
Mg1 N1 C8 C6 67.0(3) . . . . ?
C5 C6 C8 N1 123.9(3) . . . . ?
C1 C6 C8 N1 -58.8(4) . . . . ?
C9 N1 C10 C11 88.9(3) . . . . ?
C8 N1 C10 C11 -151.7(3) . . . . ?
Mg1 N1 C10 C11 -32.7(3) . . . . ?
C12 N2 C11 C10 -170.9(3) . . . . ?
C13 N2 C11 C10 69.8(3) . . . . ?
Mg1 N2 C11 C10 -48.3(3) . . . . ?
N1 C10 C11 N2 56.4(4) . . . . ?
C16 N3 C14 C2 -52.7(3) . . . . ?
C15 N3 C14 C2 -173.3(3) . . . . ?
Mg2 N3 C14 C2 66.2(3) . . . . ?
C3 C2 C14 N3 128.1(3) . . . . ?
C1 C2 C14 N3 -52.7(4) . . . . ?
C15 N3 C16 C17 -86.0(3) . . . . ?
C14 N3 C16 C17 155.7(3) . . . . ?
Mg2 N3 C16 C17 35.2(3) . . . . ?
C18 N4 C17 C16 167.0(3) . . . . ?
C19 N4 C17 C16 -74.5(3) . . . . ?
Mg2 N4 C17 C16 47.9(3) . . . . ?
N3 C16 C17 N4 -59.2(4) . . . . ?
Mg1 O2 C20 C21 67.5(4) . . . . ?
Mg2 O2 C20 C21 -83.5(3) . . . . ?
Mg2 O3 C23 C24 -165.1(3) . . . . ?
